data_2003374
loop_
_publ_author_name
'Aquino, M. A. S.'
'Clegg, W.'
'Liu, Q.-T.'
'Sykes, A. G.'

_publ_section_title
;
 Hexaaquatitanium(III) Tris(<i>p</i>-Toluenesulfonate) Trihydrate
;
_journal_issue 4
_journal_name_full 'Acta Crystallographica Section C'
_journal_page_first 560
_journal_page_last 562
_journal_paper_doi 10.1107/S0108270194010826
_journal_volume 51
_journal_year 1995
_chemical_formula_moiety 'C21 H39 O20 S9 Ti1'
_chemical_formula_sum 'C21 H39 O18 S3 Ti'
_chemical_formula_weight 723.61
_space_group_IT_number 14
_symmetry_cell_setting monoclinic
_symmetry_space_group_name_Hall '-P 2ybc'
_symmetry_space_group_name_H-M 'P 1 21/c 1'
_audit_creation_method SHELXL
_cell_angle_alpha 90.00
_cell_angle_beta 90.487(11)
_cell_angle_gamma 90.00
_cell_formula_units_Z 4
_cell_length_a 17.519(2)
_cell_length_b 7.1971(8)
_cell_length_c 25.835(3)
_cell_measurement_reflns_used 32
_cell_measurement_temperature 240(2)
_cell_measurement_theta_max 12.44
_cell_measurement_theta_min 10.74
_cell_volume 3257.3(6)
_computing_cell_refinement DIF4
_computing_data_collection 'DIF4 (Stoe & Cie, 1988)'
_computing_data_reduction 'local programs'
_computing_molecular_graphics SHELXTL/PC
_computing_publication_material 'SHELXL-93 and local programs'
_computing_structure_refinement 'SHELXL-93 (Sheldrick, 1994)'
_computing_structure_solution 'SHELXTL/PC (Sheldrick, 1990)'
_diffrn_ambient_temperature 240(2)
_diffrn_measurement_device 'Stoe Siemens diffractometer'
_diffrn_measurement_method '\w/\q scans with on-line profile fitting (Clegg,'
_diffrn_radiation_monochromator graphite
_diffrn_radiation_source 'fine-focus sealed tube'
_diffrn_radiation_type MoK\a
_diffrn_radiation_wavelength 0.71073
_diffrn_reflns_av_R_equivalents 0.0597
_diffrn_reflns_av_sigmaI/netI 0.0595
_diffrn_reflns_limit_h_max 18
_diffrn_reflns_limit_h_min -18
_diffrn_reflns_limit_k_max 7
_diffrn_reflns_limit_k_min -7
_diffrn_reflns_limit_l_max 27
_diffrn_reflns_limit_l_min -26
_diffrn_reflns_number 5555
_diffrn_reflns_theta_max 22.50
_diffrn_reflns_theta_min 1.58
_diffrn_standards_decay_% 0
_diffrn_standards_interval_time 60
_diffrn_standards_number 3
_exptl_absorpt_coefficient_mu 0.51
_exptl_absorpt_correction_T_max 0.682
_exptl_absorpt_correction_T_min 0.634
_exptl_absorpt_correction_type empirical
_exptl_crystal_colour purple
_exptl_crystal_density_diffrn 1.476
_exptl_crystal_description needle
_exptl_crystal_F_000 1516
_exptl_crystal_size_max 0.64
_exptl_crystal_size_mid 0.24
_exptl_crystal_size_min 0.16
_refine_diff_density_max .94
_refine_diff_density_min -.51
_refine_ls_extinction_method none
_refine_ls_goodness_of_fit_all 1.049
_refine_ls_goodness_of_fit_obs 1.048
_refine_ls_matrix_type full
_refine_ls_number_parameters 421
_refine_ls_number_reflns 4252
_refine_ls_number_restraints 34
_refine_ls_restrained_S_all 1.067
_refine_ls_restrained_S_obs 1.041
_refine_ls_R_factor_all 0.1138
_refine_ls_R_factor_obs 0.0656
_refine_ls_shift/esd_max <0.001
_refine_ls_shift/esd_mean 0.000
_refine_ls_structure_factor_coef Fsqd
_refine_ls_weighting_scheme
; calc w = 1/[\s^2^(F~o~^2^) + (0.0994P)^2^ + 13.4428P]
where P = (F~o~^2^ + 2F~c~^2^)/3
;
_refine_ls_wR_factor_all 0.2280
_refine_ls_wR_factor_obs 0.1722
_reflns_number_observed 2663
_reflns_number_total 4260
_reflns_observed_criterion >2sigma(I)
_cod_data_source_file mu1139.cif
_cod_data_source_block ags3
_cod_depositor_comments
;
 Removing duplicate rows from the ATOM_TYPE loop.

 Antanas Vaitkus,
 2018-08-07
;
_cod_original_sg_symbol_H-M 'P 21/c'
_cod_original_formula_sum 'C21 H39 O18 S3 Ti1'
_cod_database_code 2003374
_cod_database_fobs_code 2003374

loop_
_symmetry_equiv_pos_as_xyz
'x, y, z'
'-x, y+1/2, -z+1/2'
'-x, -y, -z'
'x, -y-1/2, z-1/2'

loop_
_atom_site_aniso_label
_atom_site_aniso_U_11
_atom_site_aniso_U_12
_atom_site_aniso_U_13
_atom_site_aniso_U_22
_atom_site_aniso_U_23
_atom_site_aniso_U_33
Ti1 0.0267(8) 0.0015(8) 0.0042(6) 0.0334(9) -0.0020(8) 0.0282(8)
O1 0.027(2) -0.006(2) 0.007(2) 0.052(3) -0.010(2) 0.047(3)
O2 0.039(3) 0.002(2) -0.001(2) 0.044(3) 0.012(2) 0.051(3)
O3 0.040(3) 0.000(2) 0.014(2) 0.036(3) -0.004(3) 0.045(3)
Ti2 0.0340(9) 0.0102(10) -0.0089(7) 0.0720(14) -0.0076(10) 0.0347(10)
O4 0.054(3) -0.005(3) -0.021(3) 0.099(5) 0.002(4) 0.069(4)
O5 0.050(4) 0.005(3) -0.016(3) 0.096(5) 0.019(4) 0.081(4)
O6 0.076(4) 0.045(5) -0.010(3) 0.183(8) -0.026(5) 0.059(4)
O7 0.044(3) 0.001(4) -0.021(4) 0.172(8) -0.020(6) 0.121(6)
O8 0.049(4) -0.043(6) -0.055(6) 0.234(12) 0.143(10) 0.250(12)
O9 0.049(4) 0.049(6) -0.053(6) 0.245(13) -0.159(10) 0.254(12)
S1 0.0340(9) 0.0026(8) 0.0060(7) 0.0340(9) -0.0003(8) 0.0354(9)
O11 0.040(3) 0.011(2) 0.004(2) 0.042(3) 0.003(2) 0.040(3)
O12 0.046(3) -0.006(2) 0.008(2) 0.046(3) -0.011(2) 0.049(3)
O13 0.033(2) 0.001(2) 0.012(2) 0.049(3) -0.001(2) 0.050(3)
C11 0.030(3) 0.000(3) -0.002(3) 0.036(4) 0.004(3) 0.040(4)
C12 0.033(4) -0.006(3) -0.003(3) 0.047(4) 0.002(3) 0.041(4)
C13 0.052(4) 0.002(4) 0.006(3) 0.056(5) 0.006(4) 0.038(4)
C14 0.062(5) 0.002(4) -0.004(4) 0.048(5) -0.005(4) 0.043(4)
C15 0.051(5) -0.003(4) -0.018(4) 0.048(5) -0.010(4) 0.051(5)
C16 0.034(4) -0.006(3) 0.004(3) 0.044(4) -0.003(4) 0.052(5)
C17 0.121(8) 0.007(6) -0.007(5) 0.070(6) 0.003(4) 0.039(5)
S2 0.0345(10) 0.0045(10) -0.0008(8) 0.0633(13) -0.0030(10) 0.0486(11)
O21 0.048(3) 0.011(3) 0.005(2) 0.091(5) -0.006(3) 0.048(3)
O22 0.050(3) -0.015(3) 0.003(3) 0.100(5) -0.013(4) 0.068(4)
O23 0.066(4) 0.018(3) -0.015(3) 0.075(4) 0.009(3) 0.070(4)
C21 0.032(4) -0.001(3) 0.004(3) 0.038(4) 0.001(4) 0.052(4)
C22 0.042(4) 0.003(4) 0.004(3) 0.059(5) -0.003(4) 0.048(5)
C23 0.042(4) 0.002(4) -0.002(4) 0.057(5) 0.006(4) 0.063(5)
C24 0.050(4) -0.011(4) -0.003(4) 0.047(5) 0.007(4) 0.055(5)
C25 0.053(5) -0.007(4) 0.009(4) 0.062(6) -0.014(4) 0.055(5)
C26 0.038(4) 0.010(4) 0.004(4) 0.058(5) -0.006(4) 0.057(5)
C27 0.087(7) -0.015(6) -0.014(4) 0.096(8) 0.005(5) 0.045(5)
S3 0.0474(14) 0.023(2) -0.0108(11) 0.184(4) -0.015(2) 0.0554(15)
O31 0.072(4) 0.011(5) -0.004(3) 0.153(7) -0.015(4) 0.064(4)
O32 0.140(8) 0.112(8) 0.016(6) 0.230(12) 0.039(7) 0.108(7)
O33 0.091(6) -0.111(9) -0.030(5) 0.431(21) 0.025(9) 0.081(6)
C31 0.036(4) 0.001(4) 0.002(4) 0.065(6) 0.000(4) 0.055(5)
C32 0.038(4) 0.007(4) 0.001(3) 0.064(5) -0.005(4) 0.049(5)
C33 0.042(4) 0.007(4) -0.007(4) 0.057(5) -0.001(4) 0.060(5)
C34 0.067(5) -0.005(4) 0.000(4) 0.043(5) -0.005(4) 0.047(4)
C35 0.057(5) 0.000(4) 0.019(4) 0.053(5) -0.004(4) 0.062(6)
C36 0.038(4) 0.010(4) 0.005(4) 0.061(5) -0.001(4) 0.065(6)
C37 0.103(7) -0.012(6) -0.008(5) 0.068(6) 0.005(5) 0.047(5)

loop_
_atom_site_label
_atom_site_occupancy
_atom_site_fract_x
_atom_site_fract_y
_atom_site_fract_z
_atom_site_U_iso_or_equiv
_atom_site_thermal_displace_type
_atom_site_calc_flag
_atom_site_refinement_flags
_atom_site_type_symbol
Ti1 1 0.0000 0.0000 0.0000 0.0294(4) Uani d S Ti
O1 1 0.0564(2) 0.2035(7) 0.0381(2) 0.0417(12) Uani d D O
H1A 1 0.1017(19) 0.2209(92) 0.0357(27) 0.050 Uiso d D H
H1B 1 0.0335(32) 0.2868(76) 0.0516(27) 0.050 Uiso d D H
O2 1 0.0607(3) -0.1990(7) 0.0388(2) 0.0448(12) Uani d D O
H2A 1 0.1066(18) -0.2043(97) 0.0396(28) 0.054 Uiso d D H
H2B 1 0.0408(33) -0.2898(73) 0.0517(28) 0.054 Uiso d D H
O3 1 0.0822(3) 0.0078(7) -0.0546(2) 0.0402(11) Uani d D O
H3A 1 0.1002(37) -0.0797(62) -0.0690(25) 0.048 Uiso d D H
H3B 1 0.1008(38) 0.1062(54) -0.0616(27) 0.048 Uiso d D H
Ti2 1 0.5000 0.5000 0.0000 0.0469(5) Uani d S Ti
O4 1 0.5930(3) 0.6280(10) 0.0315(2) 0.074(2) Uani d . O
O5 1 0.5227(3) 0.2717(10) 0.0440(3) 0.076(2) Uani d D O
H5A 1 0.5666(24) 0.2586(116) 0.0542(35) 0.091 Uiso d D H
H5B 1 0.4987(42) 0.1761(82) 0.0480(40) 0.091 Uiso d D H
O6 1 0.4288(4) 0.6034(13) 0.0554(2) 0.106(3) Uani d . O
O7 1 0.7322(3) 0.4942(13) 0.0320(3) 0.112(3) Uani d . O
O8 1 0.2002(4) 0.2376(17) 0.0352(4) 0.178(6) Uani d . O
O9 1 0.2056(4) -0.2408(17) 0.0376(4) 0.183(6) Uani d . O
S1 1 -0.08750(9) 0.4926(2) 0.10334(6) 0.0344(4) Uani d . S
O11 1 -0.1321(2) 0.6522(6) 0.0849(2) 0.0409(12) Uani d . O
O12 1 -0.1250(3) 0.3176(7) 0.0917(2) 0.0466(13) Uani d . O
O13 1 -0.0087(2) 0.4996(7) 0.0849(2) 0.0441(12) Uani d . O
C11 1 -0.0825(3) 0.5082(9) 0.1713(2) 0.035(2) Uani d . C
C12 1 -0.1431(4) 0.4455(10) 0.2005(3) 0.041(2) Uani d . C
H12 1 -0.1857(4) 0.3898(10) 0.1844(3) 0.049 Uiso calc R H
C13 1 -0.1403(4) 0.4662(11) 0.2543(3) 0.049(2) Uani d . C
H13 1 -0.1820(4) 0.4259(11) 0.2740(3) 0.059 Uiso calc R H
C14 1 -0.0784(5) 0.5434(11) 0.2794(3) 0.051(2) Uani d . C
C15 1 -0.0187(4) 0.6066(11) 0.2493(3) 0.050(2) Uani d . C
H15 1 0.0239(4) 0.6615(11) 0.2656(3) 0.060 Uiso calc R H
C16 1 -0.0201(4) 0.5910(10) 0.1958(3) 0.043(2) Uani d . C
H16 1 0.0209(4) 0.6360(10) 0.1761(3) 0.052 Uiso calc R H
C17 1 -0.0754(6) 0.5658(13) 0.3369(3) 0.077(3) Uani d . C
H17A 0.74(11) -0.1156(47) 0.4926(145) 0.3525(5) 0.115 Uiso calc PR H
H17B 0.74(11) -0.0824(75) 0.6957(29) 0.3457(4) 0.115 Uiso calc PR H
H17C 0.74(11) -0.0262(29) 0.5238(171) 0.3499(6) 0.115 Uiso calc PR H
H17D 0.26(11) -0.0339(48) 0.6488(145) 0.3463(5) 0.115 Uiso calc PR H
H17E 0.26(11) -0.0671(75) 0.4457(30) 0.3530(4) 0.115 Uiso calc PR H
H17F 0.26(11) -0.1233(29) 0.6176(171) 0.3488(6) 0.115 Uiso calc PR H
S2 1 0.68085(10) 0.0168(3) 0.09762(7) 0.0488(5) Uani d . S
O21 1 0.7422(3) -0.0484(8) 0.0656(2) 0.062(2) Uani d . O
O22 1 0.6142(3) -0.1026(10) 0.0978(2) 0.072(2) Uani d . O
O23 1 0.6585(3) 0.2090(9) 0.0855(2) 0.071(2) Uani d . O
C21 1 0.7152(4) 0.0241(10) 0.1619(3) 0.041(2) Uani d . C
C22 1 0.7840(4) -0.0592(11) 0.1748(3) 0.050(2) Uani d . C
H22 1 0.8135(4) -0.1179(11) 0.1494(3) 0.060 Uiso calc R H
C23 1 0.8085(4) -0.0544(11) 0.2259(3) 0.054(2) Uani d . C
H23 1 0.8553(4) -0.1102(11) 0.2347(3) 0.064 Uiso calc R H
C24 1 0.7665(4) 0.0297(11) 0.2647(3) 0.051(2) Uani d . C
C25 1 0.6984(4) 0.1141(12) 0.2498(3) 0.057(2) Uani d . C
H25 1 0.6690(4) 0.1748(12) 0.2749(3) 0.068 Uiso calc R H
C26 1 0.6728(4) 0.1113(11) 0.1997(3) 0.051(2) Uani d . C
H26 1 0.6263(4) 0.1689(11) 0.1909(3) 0.061 Uiso calc R H
C27 1 0.7921(6) 0.0322(14) 0.3202(3) 0.076(3) Uani d . C
H27A 0.63(11) 0.8382(72) -0.0413(256) 0.3240(16) 0.114 Uiso calc PR H
H27B 0.63(11) 0.7523(52) -0.0197(288) 0.3417(10) 0.114 Uiso calc PR H
H27C 0.63(11) 0.8023(123) 0.1591(34) 0.3307(26) 0.114 Uiso calc PR H
H27D 0.37(11) 0.7570(71) 0.1067(257) 0.3403(16) 0.114 Uiso calc PR H
H27E 0.37(11) 0.8429(51) 0.0851(287) 0.3226(10) 0.114 Uiso calc PR H
H27F 0.37(11) 0.7929(124) -0.0937(34) 0.3335(26) 0.114 Uiso calc PR H
S3 1 0.36136(13) 0.0680(6) 0.10830(10) 0.0958(11) Uani d . S
O31 1 0.4216(4) 0.0047(12) 0.0763(3) 0.096(2) Uani d . O
O32 1 0.3513(6) 0.2733(18) 0.0982(3) 0.159(5) Uani d . O
O33 1 0.2905(5) -0.0133(21) 0.1040(3) 0.201(7) Uani d . O
C31 1 0.3914(4) 0.0544(12) 0.1733(3) 0.052(2) Uani d . C
C32 1 0.4629(4) -0.0146(11) 0.1866(3) 0.050(2) Uani d . C
H32 1 0.4967(4) -0.0528(11) 0.1606(3) 0.060 Uiso calc R H
C33 1 0.4840(4) -0.0268(11) 0.2373(3) 0.053(2) Uani d . C
H33 1 0.5329(4) -0.0722(11) 0.2456(3) 0.063 Uiso calc R H
C34 1 0.4360(5) 0.0250(11) 0.2771(3) 0.053(2) Uani d . C
C35 1 0.3646(5) 0.0954(12) 0.2630(3) 0.057(2) Uani d . C
H35 1 0.3311(5) 0.1336(12) 0.2891(3) 0.068 Uiso calc R H
C36 1 0.3418(4) 0.1106(12) 0.2124(3) 0.055(2) Uani d . C
H36 1 0.2934(4) 0.1585(12) 0.2040(3) 0.066 Uiso calc R H
C37 1 0.4611(6) 0.0109(13) 0.3328(3) 0.073(3) Uani d . C
H37A 0.60(11) 0.4945(120) 0.1144(200) 0.3412(28) 0.109 Uiso calc PR H
H37B 0.60(11) 0.4884(130) -0.1049(168) 0.3381(23) 0.109 Uiso calc PR H
H37C 0.60(11) 0.4167(12) 0.0141(367) 0.3549(6) 0.109 Uiso calc PR H
H37D 0.40(11) 0.4386(120) -0.0987(199) 0.3483(28) 0.109 Uiso calc PR H
H37E 0.40(11) 0.4447(130) 0.1206(168) 0.3514(23) 0.109 Uiso calc PR H
H37F 0.40(11) 0.5163(12) 0.0016(367) 0.3345(6) 0.109 Uiso calc PR H

loop_
_atom_type_symbol
_atom_type_description
_atom_type_scat_source
_atom_type_scat_dispersion_real
_atom_type_scat_dispersion_imag
C C 'International Tables Vol C Tables 4.2.6.8 and 6.1.1.4' .0033 .0016
H H 'International Tables Vol C Tables 4.2.6.8 and 6.1.1.4' .0000 .0000
O O 'International Tables Vol C Tables 4.2.6.8 and 6.1.1.4' .0106 .0060
S S 'International Tables Vol C Tables 4.2.6.8 and 6.1.1.4' .1246 .1234
Ti Ti 'International Tables Vol C Tables 4.2.6.8 and 6.1.1.4' .2776 .445

loop_
_geom_angle_atom_site_label_1
_geom_angle_atom_site_label_2
_geom_angle_atom_site_label_3
_geom_angle_site_symmetry_1
_geom_angle_site_symmetry_3
_geom_angle
_geom_angle_publ_flag
O1 Ti1 O1 . 3 180.0 ?
O1 Ti1 O3 . 3 91.7(2) ?
O1 Ti1 O3 3 3 88.3(2) ?
O1 Ti1 O3 . . 88.3(2) y
O1 Ti1 O3 3 . 91.7(2) ?
O3 Ti1 O3 3 . 180.0 ?
O1 Ti1 O2 . . 91.1(2) y
O1 Ti1 O2 3 . 88.9(2) ?
O3 Ti1 O2 3 . 90.5(2) ?
O3 Ti1 O2 . . 89.5(2) y
O1 Ti1 O2 . 3 88.9(2) ?
O1 Ti1 O2 3 3 91.1(2) ?
O3 Ti1 O2 3 3 89.5(2) ?
O3 Ti1 O2 . 3 90.5(2) ?
O2 Ti1 O2 . 3 180.0 ?
H1B O1 H1A . . 114.(5) ?
H1B O1 Ti1 . . 121.(5) ?
H1A O1 Ti1 . . 124.(5) ?
H2A O2 H2B . . 112.(5) ?
H2A O2 Ti1 . . 124.(5) ?
H2B O2 Ti1 . . 123.(5) ?
H3A O3 H3B . . 116.(5) ?
H3A O3 Ti1 . . 126.(5) ?
H3B O3 Ti1 . . 118.(5) ?
O4 Ti2 O5 3_665 . 90.5(3) ?
O4 Ti2 O4 3_665 . 180.0 ?
O5 Ti2 O4 . . 89.5(3) y
O4 Ti2 O5 3_665 3_665 89.5(3) ?
O5 Ti2 O5 . 3_665 179.9980(10) ?
O4 Ti2 O5 . 3_665 90.5(3) ?
O4 Ti2 O6 3_665 3_665 92.7(3) ?
O5 Ti2 O6 . 3_665 88.8(3) ?
O4 Ti2 O6 . 3_665 87.3(3) ?
O5 Ti2 O6 3_665 3_665 91.2(3) ?
O4 Ti2 O6 3_665 . 87.3(3) ?
O5 Ti2 O6 . . 91.2(3) y
O4 Ti2 O6 . . 92.7(3) y
O5 Ti2 O6 3_665 . 88.8(3) ?
O6 Ti2 O6 3_665 . 179.9980(10) ?
H5B O5 H5A . . 110.(6) ?
H5B O5 Ti2 . . 131.(6) ?
H5A O5 Ti2 . . 117.(6) ?
O12 S1 O13 . . 112.9(3) ?
O12 S1 O11 . . 111.9(3) ?
O13 S1 O11 . . 111.6(3) ?
O12 S1 C11 . . 106.3(3) ?
O13 S1 C11 . . 106.4(3) ?
O11 S1 C11 . . 107.2(3) ?
C12 C11 C16 . . 119.7(6) ?
C12 C11 S1 . . 119.4(5) ?
C16 C11 S1 . . 120.8(5) ?
C11 C12 C13 . . 119.1(6) ?
C14 C13 C12 . . 122.2(7) ?
C13 C14 C15 . . 117.7(7) ?
C13 C14 C17 . . 122.1(8) ?
C15 C14 C17 . . 120.1(8) ?
C14 C15 C16 . . 121.7(7) ?
C15 C16 C11 . . 119.6(6) ?
O21 S2 O22 . . 114.4(4) ?
O21 S2 O23 . . 112.5(4) ?
O22 S2 O23 . . 110.2(4) ?
O21 S2 C21 . . 107.5(3) ?
O22 S2 C21 . . 106.5(3) ?
O23 S2 C21 . . 105.2(3) ?
C26 C21 C22 . . 119.9(7) ?
C26 C21 S2 . . 119.8(5) ?
C22 C21 S2 . . 120.3(5) ?
C21 C22 C23 . . 118.7(7) ?
C22 C23 C24 . . 122.5(7) ?
C23 C24 C25 . . 116.7(7) ?
C23 C24 C27 . . 122.7(8) ?
C25 C24 C27 . . 120.6(8) ?
C26 C25 C24 . . 122.0(7) ?
C25 C26 C21 . . 120.1(7) ?
O33 S3 O31 . . 119.3(7) ?
O33 S3 O32 . . 107.4(8) ?
O31 S3 O32 . . 107.4(5) ?
O33 S3 C31 . . 108.4(5) ?
O31 S3 C31 . . 108.7(4) ?
O32 S3 C31 . . 104.7(5) ?
C32 C31 C36 . . 119.4(7) ?
C32 C31 S3 . . 121.1(6) ?
C36 C31 S3 . . 119.4(6) ?
C33 C32 C31 . . 119.9(7) ?
C32 C33 C34 . . 122.4(7) ?
C33 C34 C35 . . 116.9(7) ?
C33 C34 C37 . . 121.2(8) ?
C35 C34 C37 . . 121.9(8) ?
C36 C35 C34 . . 122.1(7) ?
C35 C36 C31 . . 119.3(7) ?

loop_
_geom_bond_atom_site_label_1
_geom_bond_atom_site_label_2
_geom_bond_site_symmetry_2
_geom_bond_distance
_geom_bond_publ_flag
Ti1 O1 . 2.018(5) y
Ti1 O1 3 2.018(5) ?
Ti1 O3 3 2.026(4) ?
Ti1 O3 . 2.026(4) y
Ti1 O2 . 2.042(5) y
Ti1 O2 3 2.042(5) ?
O1 H1B . 0.80(3) ?
O1 H1A . 0.80(3) ?
O2 H2A . 0.81(3) ?
O2 H2B . 0.81(3) ?
O3 H3A . 0.80(3) ?
O3 H3B . 0.80(3) ?
Ti2 O4 3_665 2.035(5) ?
Ti2 O5 . 2.035(6) y
Ti2 O4 . 2.035(5) y
Ti2 O5 3_665 2.035(6) ?
Ti2 O6 3_665 2.046(6) ?
Ti2 O6 . 2.046(6) y
O5 H5B . 0.81(3) ?
O5 H5A . 0.82(3) ?
S1 O12 . 1.451(5) ?
S1 O13 . 1.465(4) ?
S1 O11 . 1.467(5) ?
S1 C11 . 1.761(7) ?
C11 C12 . 1.384(9) ?
C11 C16 . 1.392(9) ?
C12 C13 . 1.399(10) ?
C13 C14 . 1.375(11) ?
C14 C15 . 1.385(11) ?
C14 C17 . 1.497(11) ?
C15 C16 . 1.388(10) ?
S2 O21 . 1.440(5) ?
S2 O22 . 1.450(6) ?
S2 O23 . 1.471(6) ?
S2 C21 . 1.763(7) ?
C21 C26 . 1.382(10) ?
C21 C22 . 1.383(10) ?
C22 C23 . 1.385(11) ?
C23 C24 . 1.386(11) ?
C24 C25 . 1.391(11) ?
C24 C27 . 1.498(11) ?
C25 C26 . 1.365(10) ?
S3 O33 . 1.375(8) ?
S3 O31 . 1.421(7) ?
S3 O32 . 1.511(12) ?
S3 C31 . 1.759(8) ?
C31 C32 . 1.388(10) ?
C31 C36 . 1.396(10) ?
C32 C33 . 1.361(10) ?
C33 C34 . 1.385(11) ?
C34 C35 . 1.395(11) ?
C34 C37 . 1.504(12) ?
C35 C36 . 1.369(11) ?
